data_2211426
loop_
_publ_author_name
'Zhao, Yan-Li'
'Zhang, Qiao-Zhen'
'Chen, Xin'
'Yu, Ming'

_publ_section_title
;
 4-Bromo-2-formyl-6-methoxyphenyl 4-methylbenzenesulfonate
;
_journal_coeditor_code HB2195
_journal_issue 12
_journal_name_full 'Acta Crystallographica Section E'
_journal_page_first o5578
_journal_page_last o5579
_journal_paper_doi 10.1107/S1600536806047167
_journal_volume 62
_journal_year 2006
_chemical_formula_iupac 'C15 H13 Br O5 S'
_chemical_formula_moiety 'C15 H13 Br O5 S'
_chemical_formula_sum 'C15 H13 Br O5 S'
_chemical_formula_weight 385.22
_chemical_name_systematic
;
4-Bromo-2-formyl-6-methoxyphenyl 4-methylbenzenesulfonate
;
_space_group_IT_number 2
_symmetry_cell_setting triclinic
_symmetry_space_group_name_Hall '-P 1'
_symmetry_space_group_name_H-M 'P -1'
_atom_sites_solution_hydrogens geom
_atom_sites_solution_primary direct
_atom_sites_solution_secondary difmap
_audit_creation_method SHELXL-97
_cell_angle_alpha 71.559(7)
_cell_angle_beta 87.746(7)
_cell_angle_gamma 79.326(7)
_cell_formula_units_Z 2
_cell_length_a 7.752(3)
_cell_length_b 9.025(4)
_cell_length_c 11.638(5)
_cell_measurement_reflns_used 1640
_cell_measurement_temperature 294(2)
_cell_measurement_theta_max 25.19
_cell_measurement_theta_min 3.22
_cell_volume 758.9(6)
_computing_cell_refinement 'SAINT (Bruker, 1999)'
_computing_data_collection 'SMART (Bruker, 1999)'
_computing_data_reduction SAINT
_computing_molecular_graphics 'SHELXTL (Sheldrick, 1997b)'
_computing_publication_material SHELXTL
_computing_structure_refinement 'SHELXL97 (Sheldrick, 1997a)'
_computing_structure_solution 'SHELXS97 (Sheldrick, 1997a)'
_diffrn_ambient_temperature 294(2)
_diffrn_measured_fraction_theta_full 0.994
_diffrn_measured_fraction_theta_max 0.994
_diffrn_measurement_device_type 'Bruker SMART APEX CCD area-detector'
_diffrn_measurement_method \w
_diffrn_radiation_monochromator graphite
_diffrn_radiation_source 'fine-focus sealed tube'
_diffrn_radiation_type MoK\a
_diffrn_radiation_wavelength 0.71073
_diffrn_reflns_av_R_equivalents 0.0169
_diffrn_reflns_av_sigmaI/netI 0.0385
_diffrn_reflns_limit_h_max 9
_diffrn_reflns_limit_h_min -9
_diffrn_reflns_limit_k_max 10
_diffrn_reflns_limit_k_min -7
_diffrn_reflns_limit_l_max 13
_diffrn_reflns_limit_l_min -13
_diffrn_reflns_number 3898
_diffrn_reflns_theta_full 25.01
_diffrn_reflns_theta_max 25.01
_diffrn_reflns_theta_min 1.84
_diffrn_standards_number 0
_exptl_absorpt_coefficient_mu 2.866
_exptl_absorpt_correction_T_max 0.669
_exptl_absorpt_correction_T_min 0.485
_exptl_absorpt_correction_type multi-scan
_exptl_absorpt_process_details '(SADABS; Sheldrick, 1996)'
_exptl_crystal_colour colorless
_exptl_crystal_density_diffrn 1.686
_exptl_crystal_density_method 'not measured'
_exptl_crystal_description block
_exptl_crystal_F_000 388
_exptl_crystal_size_max 0.24
_exptl_crystal_size_mid 0.20
_exptl_crystal_size_min 0.14
_refine_diff_density_max 0.259
_refine_diff_density_min -0.352
_refine_ls_extinction_method none
_refine_ls_goodness_of_fit_ref 1.054
_refine_ls_hydrogen_treatment constr
_refine_ls_matrix_type full
_refine_ls_number_parameters 201
_refine_ls_number_reflns 2662
_refine_ls_number_restraints 0
_refine_ls_restrained_S_all 1.054
_refine_ls_R_factor_all 0.0563
_refine_ls_R_factor_gt 0.0348
_refine_ls_shift/su_max 0.000
_refine_ls_shift/su_mean 0.000
_refine_ls_structure_factor_coef Fsqd
_refine_ls_weighting_details 'calc w=1/[\s^2^(Fo^2^)+(0.033P)^2^+0.3049P] where P=(Fo^2^+2Fc^2^)/3'
_refine_ls_weighting_scheme calc
_refine_ls_wR_factor_gt 0.0732
_refine_ls_wR_factor_ref 0.0832
_reflns_number_gt 1991
_reflns_number_total 2662
_reflns_threshold_expression I>2\s(I)
_cod_data_source_file hb2195.cif
_cod_data_source_block I
_cod_depositor_comments
;
The following automatic conversions were performed:
'_symmetry_cell_setting' value 'Triclinic' changed to 'triclinic'
according to '/home/saulius/struct/CIF-dictionaries/cif_core.dic'
dictionary named 'cif_core.dic' version 2.4.1 from 2010-06-29.

Automatic conversion script
Id: cif_fix_enum 1527 2010-12-29 10:47:43Z saulius 

The following automatic conversions were performed:

'_symmetry_cell_setting' value 'Triclinic' changed to 'triclinic'
according to /home/saulius/struct/CIF-dictionaries/cif_core.dic
dictionary named 'cif_core.dic' version 2.4.1 from 2010-06-29.

Automatic conversion script
Id: cif_fix_values 1715 2011-07-08 13:25:40Z adriana 
;
_cod_database_code 2211426
_cod_database_fobs_code 2211426

loop_
_symmetry_equiv_pos_as_xyz
'x, y, z'
'-x, -y, -z'

loop_
_atom_site_type_symbol
_atom_site_label
_atom_site_fract_x
_atom_site_fract_y
_atom_site_fract_z
_atom_site_U_iso_or_equiv
_atom_site_adp_type
_atom_site_calc_flag
_atom_site_refinement_flags
_atom_site_occupancy
Br Br1 0.24915(6) 0.59300(5) -0.02244(4) 0.06783(17) Uani d . 1
S S1 0.26176(11) 1.14836(9) 0.27853(7) 0.0426(2) Uani d . 1
O O1 0.1719(3) 1.2747(3) 0.3174(2) 0.0574(6) Uani d . 1
O O2 0.4044(3) 1.1692(3) 0.1988(2) 0.0520(6) Uani d . 1
O O3 0.1087(3) 1.1083(2) 0.20976(19) 0.0413(5) Uani d . 1
O O4 0.0327(3) 0.8274(2) 0.32560(19) 0.0484(6) Uani d . 1
O O5 0.3183(4) 1.2081(3) -0.1271(2) 0.0759(8) Uani d . 1
C C1 0.3219(4) 0.9776(4) 0.4008(3) 0.0388(7) Uani d . 1
C C2 0.2332(4) 0.9592(4) 0.5081(3) 0.0447(8) Uani d . 1
H H2 0.1443 1.0397 0.5163 0.054 Uiso calc R 1
C C3 0.2767(4) 0.8219(4) 0.6023(3) 0.0477(8) Uani d . 1
H H3 0.2171 0.8102 0.6746 0.057 Uiso calc R 1
C C4 0.4074(4) 0.6998(4) 0.5923(3) 0.0423(8) Uani d . 1
C C5 0.4955(4) 0.7229(4) 0.4845(3) 0.0455(8) Uani d . 1
H H5 0.5856 0.6431 0.4767 0.055 Uiso calc R 1
C C6 0.4551(4) 0.8593(4) 0.3886(3) 0.0440(8) Uani d . 1
H H6 0.5162 0.8719 0.3168 0.053 Uiso calc R 1
C C7 0.4558(5) 0.5504(4) 0.6954(3) 0.0615(10) Uani d . 1
H H7A 0.5405 0.4761 0.6694 0.092 Uiso calc R 1
H H7B 0.3529 0.5052 0.7225 0.092 Uiso calc R 1
H H7C 0.5053 0.5736 0.7607 0.092 Uiso calc R 1
C C8 0.1507(4) 0.9893(3) 0.1554(3) 0.0349(7) Uani d . 1
C C9 0.1071(4) 0.8423(3) 0.2166(3) 0.0363(7) Uani d . 1
C C10 0.1406(4) 0.7244(4) 0.1629(3) 0.0384(7) Uani d . 1
H H10 0.1146 0.6245 0.2029 0.046 Uiso calc R 1
C C11 0.2124(4) 0.7553(4) 0.0501(3) 0.0397(7) Uani d . 1
C C12 0.2532(4) 0.9001(4) -0.0123(3) 0.0418(8) Uani d . 1
H H12 0.3018 0.9180 -0.0887 0.050 Uiso calc R 1
C C13 0.2204(4) 1.0195(3) 0.0409(3) 0.0370(7) Uani d . 1
C C14 0.2518(4) 1.1798(4) -0.0302(3) 0.0497(8) Uani d . 1
H H14 0.2181 1.2623 0.0023 0.060 Uiso calc R 1
C C15 -0.0014(6) 0.6751(4) 0.3936(3) 0.0664(11) Uani d . 1
H H15A -0.0843 0.6452 0.3498 0.100 Uiso calc R 1
H H15B -0.0490 0.6784 0.4703 0.100 Uiso calc R 1
H H15C 0.1059 0.5987 0.4065 0.100 Uiso calc R 1

loop_
_atom_site_aniso_label
_atom_site_aniso_U_11
_atom_site_aniso_U_22
_atom_site_aniso_U_33
_atom_site_aniso_U_12
_atom_site_aniso_U_13
_atom_site_aniso_U_23
Br1 0.0931(3) 0.0506(2) 0.0649(3) -0.0097(2) 0.0115(2) -0.0284(2)
S1 0.0507(5) 0.0346(4) 0.0433(5) -0.0116(4) 0.0000(4) -0.0111(4)
O1 0.0762(17) 0.0375(13) 0.0612(16) -0.0074(12) -0.0015(13) -0.0206(12)
O2 0.0559(14) 0.0525(14) 0.0490(14) -0.0253(12) 0.0066(11) -0.0098(11)
O3 0.0429(12) 0.0339(12) 0.0457(13) -0.0049(10) -0.0020(10) -0.0116(10)
O4 0.0621(15) 0.0406(12) 0.0425(13) -0.0190(11) 0.0147(11) -0.0092(10)
O5 0.094(2) 0.0685(18) 0.0557(18) -0.0361(16) 0.0186(16) 0.0033(14)
C1 0.0411(18) 0.0384(18) 0.0371(18) -0.0085(14) -0.0020(14) -0.0112(14)
C2 0.0449(19) 0.0459(19) 0.045(2) -0.0030(16) 0.0015(16) -0.0197(16)
C3 0.052(2) 0.059(2) 0.0361(19) -0.0148(18) 0.0081(16) -0.0182(17)
C4 0.050(2) 0.0403(18) 0.0399(19) -0.0123(16) -0.0028(15) -0.0144(15)
C5 0.0453(19) 0.0411(19) 0.048(2) -0.0004(15) -0.0011(16) -0.0144(16)
C6 0.0431(19) 0.050(2) 0.0410(19) -0.0085(16) 0.0061(15) -0.0173(16)
C7 0.089(3) 0.046(2) 0.047(2) -0.014(2) -0.004(2) -0.0091(17)
C8 0.0354(17) 0.0301(16) 0.0365(18) -0.0051(13) -0.0043(13) -0.0066(13)
C9 0.0354(17) 0.0360(17) 0.0341(17) -0.0075(14) 0.0004(13) -0.0058(14)
C10 0.0400(17) 0.0295(16) 0.0413(19) -0.0098(14) -0.0011(14) -0.0028(14)
C11 0.0383(18) 0.0356(18) 0.0414(19) -0.0017(14) -0.0027(14) -0.0092(14)
C12 0.0405(18) 0.047(2) 0.0357(18) -0.0077(15) -0.0002(14) -0.0102(15)
C13 0.0344(17) 0.0340(17) 0.0373(18) -0.0078(14) -0.0057(14) -0.0020(14)
C14 0.056(2) 0.044(2) 0.044(2) -0.0189(17) -0.0059(17) -0.0021(16)
C15 0.095(3) 0.048(2) 0.052(2) -0.026(2) 0.030(2) -0.0062(18)

loop_
_atom_type_symbol
_atom_type_description
_atom_type_scat_dispersion_real
_atom_type_scat_dispersion_imag
_atom_type_scat_source
C C 0.0033 0.0016 'International Tables Vol C Tables 4.2.6.8 and 6.1.1.4'
H H 0.0000 0.0000 'International Tables Vol C Tables 4.2.6.8 and 6.1.1.4'
O O 0.0106 0.0060 'International Tables Vol C Tables 4.2.6.8 and 6.1.1.4'
S S 0.1246 0.1234 'International Tables Vol C Tables 4.2.6.8 and 6.1.1.4'
Br Br -0.2901 2.4595 'International Tables Vol C Tables 4.2.6.8 and 6.1.1.4'

loop_
_geom_angle_atom_site_label_1
_geom_angle_atom_site_label_2
_geom_angle_atom_site_label_3
_geom_angle
O1 S1 O2 120.92(15)
O1 S1 O3 102.48(13)
O2 S1 O3 107.51(13)
O1 S1 C1 110.99(15)
O2 S1 C1 109.28(15)
O3 S1 C1 104.08(13)
C8 O3 S1 118.90(17)
C9 O4 C15 117.3(2)
C6 C1 C2 120.5(3)
C6 C1 S1 119.6(2)
C2 C1 S1 119.9(2)
C3 C2 C1 119.5(3)
C3 C2 H2 120.2
C1 C2 H2 120.2
C2 C3 C4 121.4(3)
C2 C3 H3 119.3
C4 C3 H3 119.3
C5 C4 C3 117.6(3)
C5 C4 C7 121.0(3)
C3 C4 C7 121.4(3)
C6 C5 C4 122.3(3)
C6 C5 H5 118.8
C4 C5 H5 118.8
C5 C6 C1 118.6(3)
C5 C6 H6 120.7
C1 C6 H6 120.7
C4 C7 H7A 109.5
C4 C7 H7B 109.5
H7A C7 H7B 109.5
C4 C7 H7C 109.5
H7A C7 H7C 109.5
H7B C7 H7C 109.5
C13 C8 C9 121.0(3)
C13 C8 O3 121.4(2)
C9 C8 O3 117.4(3)
O4 C9 C10 124.9(3)
O4 C9 C8 116.3(3)
C10 C9 C8 118.8(3)
C11 C10 C9 119.5(3)
C11 C10 H10 120.2
C9 C10 H10 120.2
C12 C11 C10 122.5(3)
C12 C11 Br1 119.3(2)
C10 C11 Br1 118.2(2)
C11 C12 C13 118.5(3)
C11 C12 H12 120.7
C13 C12 H12 120.7
C8 C13 C12 119.7(3)
C8 C13 C14 121.6(3)
C12 C13 C14 118.6(3)
O5 C14 C13 123.2(3)
O5 C14 H14 118.4
C13 C14 H14 118.4
O4 C15 H15A 109.5
O4 C15 H15B 109.5
H15A C15 H15B 109.5
O4 C15 H15C 109.5
H15A C15 H15C 109.5
H15B C15 H15C 109.5

loop_
_geom_bond_atom_site_label_1
_geom_bond_atom_site_label_2
_geom_bond_distance
Br1 C11 1.884(3)
S1 O1 1.413(2)
S1 O2 1.416(2)
S1 O3 1.611(2)
S1 C1 1.737(3)
O3 C8 1.394(3)
O4 C9 1.350(3)
O4 C15 1.419(4)
O5 C14 1.193(4)
C1 C6 1.379(4)
C1 C2 1.380(4)
C2 C3 1.365(5)
C2 H2 0.9300
C3 C4 1.383(4)
C3 H3 0.9300
C4 C5 1.379(4)
C4 C7 1.491(5)
C5 C6 1.369(5)
C5 H5 0.9300
C6 H6 0.9300
C7 H7A 0.9600
C7 H7B 0.9600
C7 H7C 0.9600
C8 C13 1.382(4)
C8 C9 1.389(4)
C9 C10 1.377(4)
C10 C11 1.371(4)
C10 H10 0.9300
C11 C12 1.367(4)
C12 C13 1.384(4)
C12 H12 0.9300
C13 C14 1.481(4)
C14 H14 0.9300
C15 H15A 0.9600
C15 H15B 0.9600
C15 H15C 0.9600

loop_
_geom_hbond_atom_site_label_D
_geom_hbond_atom_site_label_H
_geom_hbond_atom_site_label_A
_geom_hbond_site_symmetry_A
_geom_hbond_distance_DH
_geom_hbond_distance_HA
_geom_hbond_distance_DA
_geom_hbond_angle_DHA
_geom_hbond_publ_flag
C14 H14 Br1 1_565 0.93 2.96 3.755(4) 144 yes

loop_
_geom_torsion_atom_site_label_1
_geom_torsion_atom_site_label_2
_geom_torsion_atom_site_label_3
_geom_torsion_atom_site_label_4
_geom_torsion
O1 S1 O3 C8 178.3(2)
O2 S1 O3 C8 49.9(2)
C1 S1 O3 C8 -66.0(2)
O1 S1 C1 C6 -159.4(2)
O2 S1 C1 C6 -23.6(3)
O3 S1 C1 C6 91.0(3)
O1 S1 C1 C2 22.4(3)
O2 S1 C1 C2 158.2(2)
O3 S1 C1 C2 -87.2(3)
C6 C1 C2 C3 -0.8(5)
S1 C1 C2 C3 177.4(3)
C1 C2 C3 C4 -0.4(5)
C2 C3 C4 C5 1.5(5)
C2 C3 C4 C7 179.5(3)
C3 C4 C5 C6 -1.4(5)
C7 C4 C5 C6 -179.4(3)
C4 C5 C6 C1 0.2(5)
C2 C1 C6 C5 0.9(5)
S1 C1 C6 C5 -177.3(2)
S1 O3 C8 C13 -83.0(3)
S1 O3 C8 C9 101.9(3)
C15 O4 C9 C10 4.9(4)
C15 O4 C9 C8 -175.6(3)
C13 C8 C9 O4 -177.2(3)
O3 C8 C9 O4 -2.1(4)
C13 C8 C9 C10 2.3(4)
O3 C8 C9 C10 177.4(2)
O4 C9 C10 C11 178.2(3)
C8 C9 C10 C11 -1.3(4)
C9 C10 C11 C12 0.1(5)
C9 C10 C11 Br1 -178.0(2)
C10 C11 C12 C13 0.0(5)
Br1 C11 C12 C13 178.1(2)
C9 C8 C13 C12 -2.2(4)
O3 C8 C13 C12 -177.1(3)
C9 C8 C13 C14 174.1(3)
O3 C8 C13 C14 -0.8(4)
C11 C12 C13 C8 1.0(4)
C11 C12 C13 C14 -175.4(3)
C8 C13 C14 O5 176.9(3)
C12 C13 C14 O5 -6.7(5)

loop_
_cod_related_entry_id
_cod_related_entry_database
_cod_related_entry_code
1 ChemSpider 21125929
